data_7121947
loop_
_publ_author_name
'Yan, Xufei'
'Sun, Huihui'
'Xiang, Haifeng'
'Yu, Da-Gang'
'Luo, Daibing'
'Zhou, Xiangge'

_publ_section_title
;
 Palladium-catalyzed C(carbonyl)-C bond cleavage of amides: a facile
 access to phenylcarbamate derivatives with alcohols.
;
_journal_issue 62
_journal_name_full 'Chemical communications (Cambridge, England)'
_journal_page_first 8606
_journal_page_last 8609
_journal_paper_doi 10.1039/c8cc03954b
_journal_volume 54
_journal_year 2018
_chemical_formula_moiety 'C19 H23 N O3 S'
_chemical_formula_sum 'C19 H23 N O3 S'
_chemical_formula_weight 345.44
_space_group_crystal_system triclinic
_space_group_IT_number 2
_space_group_name_Hall '-P 1'
_space_group_name_H-M_alt 'P -1'
_symmetry_space_group_name_Hall '-P 1'
_symmetry_space_group_name_H-M 'P -1'
_atom_sites_solution_hydrogens geom
_atom_sites_solution_primary direct
_audit_block_doi 10.5517/ccdc.csd.cc1zb4r6
_audit_creation_date 2016-06-23
_audit_creation_method
;
Olex2 1.2
(compiled 2016.02.19 svn.r3266 for OlexSys, GUI svn.r5155)
;
_audit_update_record
;
2018-03-02 deposited with the CCDC.
2018-07-06 downloaded from the CCDC.
;
_cell_angle_alpha 78.594(5)
_cell_angle_beta 69.193(5)
_cell_angle_gamma 70.534(6)
_cell_formula_units_Z 2
_cell_length_a 9.1466(5)
_cell_length_b 10.0450(6)
_cell_length_c 11.2749(6)
_cell_measurement_reflns_used 4808
_cell_measurement_temperature 293(2)
_cell_measurement_theta_max 72.2950
_cell_measurement_theta_min 4.6450
_cell_volume 909.29(10)
_computing_cell_refinement
;
CrysAlisPro, Agilent Technologies,
Version 1.171.37.35 (release 13-08-2014 CrysAlis171 .NET)
(compiled Aug 13 2014,18:06:01)
;
_computing_data_collection
;
CrysAlisPro, Agilent Technologies,
Version 1.171.37.35 (release 13-08-2014 CrysAlis171 .NET)
(compiled Aug 13 2014,18:06:01)
;
_computing_data_reduction
;
CrysAlisPro, Agilent Technologies,
Version 1.171.37.35 (release 13-08-2014 CrysAlis171 .NET)
(compiled Aug 13 2014,18:06:01)
;
_computing_molecular_graphics 'Olex2 (Dolomanov et al., 2009)'
_computing_publication_material 'Olex2 (Dolomanov et al., 2009)'
_computing_structure_refinement 'ShelXL (Sheldrick, 2015)'
_computing_structure_solution 'ShelXT (Sheldrick, 2015)'
_diffrn_ambient_temperature 293(2)
_diffrn_detector 'CCD plate'
_diffrn_detector_area_resol_mean 15.9595
_diffrn_detector_type EosS2
_diffrn_measured_fraction_theta_full 0.998
_diffrn_measured_fraction_theta_max 0.978
_diffrn_measurement_details
;
#__ type_ start__ end____ width___ exp.time_
  1 omega   17.00  105.00   1.0000    1.0600
omega____ theta____ kappa____ phi______ frames
    -       36.2921   38.0000   90.0000 88

#__ type_ start__ end____ width___ exp.time_
  2 omega   23.00   90.00   1.0000    1.0600
omega____ theta____ kappa____ phi______ frames
    -       36.2921 -125.0000  150.0000 67

#__ type_ start__ end____ width___ exp.time_
  3 omega  -31.00   63.00   1.0000    1.0600
omega____ theta____ kappa____ phi______ frames
    -       36.2921  -77.0000  -30.0000 94

#__ type_ start__ end____ width___ exp.time_
  4 omega   20.00  104.00   1.0000    1.0600
omega____ theta____ kappa____ phi______ frames
    -       36.2921   57.0000    0.0000 84

#__ type_ start__ end____ width___ exp.time_
  5 omega   23.00   90.00   1.0000    1.0600
omega____ theta____ kappa____ phi______ frames
    -       36.2921 -125.0000  -60.0000 67

#__ type_ start__ end____ width___ exp.time_
  6 omega  -31.00   53.00   1.0000    1.0600
omega____ theta____ kappa____ phi______ frames
    -       36.2921  -57.0000 -150.0000 84

#__ type_ start__ end____ width___ exp.time_
  7 omega   20.00  104.00   1.0000    1.0600
omega____ theta____ kappa____ phi______ frames
    -       36.2921   57.0000 -180.0000 84

#__ type_ start__ end____ width___ exp.time_
  8 omega  -33.00   55.00   1.0000    1.0600
omega____ theta____ kappa____ phi______ frames
    -       36.2921  -38.0000   90.0000 88

#__ type_ start__ end____ width___ exp.time_
  9 omega   23.00   90.00   1.0000    1.0600
omega____ theta____ kappa____ phi______ frames
    -       36.2921 -125.0000 -120.0000 67

#__ type_ start__ end____ width___ exp.time_
 10 omega   38.00   91.00   1.0000    4.2500
omega____ theta____ kappa____ phi______ frames
    -      108.0000  -30.0000 -180.0000 53

#__ type_ start__ end____ width___ exp.time_
 11 omega   38.00   91.00   1.0000    4.2500
omega____ theta____ kappa____ phi______ frames
    -      108.0000  -30.0000 -120.0000 53

#__ type_ start__ end____ width___ exp.time_
 12 omega   38.00  116.00   1.0000    4.2500
omega____ theta____ kappa____ phi______ frames
    -      108.0000 -111.0000  -60.0000 78

#__ type_ start__ end____ width___ exp.time_
 13 omega   39.00  109.00   1.0000    4.2500
omega____ theta____ kappa____ phi______ frames
    -      108.0000  -94.0000  150.0000 70

#__ type_ start__ end____ width___ exp.time_
 14 omega   39.00  109.00   1.0000    4.2500
omega____ theta____ kappa____ phi______ frames
    -      108.0000  -94.0000   90.0000 70

#__ type_ start__ end____ width___ exp.time_
 15 omega   38.00  116.00   1.0000    4.2500
omega____ theta____ kappa____ phi______ frames
    -      108.0000 -111.0000   60.0000 78

#__ type_ start__ end____ width___ exp.time_
 16 omega   40.00   98.00   1.0000    4.2500
omega____ theta____ kappa____ phi______ frames
    -      108.0000  -45.0000  120.0000 58

#__ type_ start__ end____ width___ exp.time_
 17 omega   90.00  175.00   1.0000    4.2500
omega____ theta____ kappa____ phi______ frames
    -      108.0000   61.0000  -60.0000 85

#__ type_ start__ end____ width___ exp.time_
 18 omega   70.00  178.00   1.0000    4.2500
omega____ theta____ kappa____ phi______ frames
    -      108.0000   15.0000  -30.0000 108

#__ type_ start__ end____ width___ exp.time_
 19 omega   38.00   91.00   1.0000    4.2500
omega____ theta____ kappa____ phi______ frames
    -      108.0000  -30.0000  -60.0000 53

#__ type_ start__ end____ width___ exp.time_
 20 omega   38.00   91.00   1.0000    4.2500
omega____ theta____ kappa____ phi______ frames
    -      108.0000  -30.0000  -30.0000 53

#__ type_ start__ end____ width___ exp.time_
 21 omega   40.00  135.00   1.0000    4.2500
omega____ theta____ kappa____ phi______ frames
    -      108.0000  -77.0000  120.0000 95

#__ type_ start__ end____ width___ exp.time_
 22 omega   38.00   91.00   1.0000    4.2500
omega____ theta____ kappa____ phi______ frames
    -      108.0000  -30.0000   30.0000 53

#__ type_ start__ end____ width___ exp.time_
 23 omega   40.00  135.00   1.0000    4.2500
omega____ theta____ kappa____ phi______ frames
    -      108.0000  -77.0000 -120.0000 95

#__ type_ start__ end____ width___ exp.time_
 24 omega   91.00  176.00   1.0000    4.2500
omega____ theta____ kappa____ phi______ frames
    -      108.0000   45.0000 -150.0000 85

#__ type_ start__ end____ width___ exp.time_
 25 omega   20.00  104.00   1.0000    1.0600
omega____ theta____ kappa____ phi______ frames
    -       36.2921   57.0000  120.0000 84

#__ type_ start__ end____ width___ exp.time_
 26 omega  -31.00   53.00   1.0000    1.0600
omega____ theta____ kappa____ phi______ frames
    -       36.2921  -57.0000   30.0000 84

#__ type_ start__ end____ width___ exp.time_
 27 omega   10.00  104.00   1.0000    1.0600
omega____ theta____ kappa____ phi______ frames
    -       36.2921   77.0000  -30.0000 94

#__ type_ start__ end____ width___ exp.time_
 28 omega   10.00  104.00   1.0000    1.0600
omega____ theta____ kappa____ phi______ frames
    -       36.2921   77.0000 -180.0000 94

#__ type_ start__ end____ width___ exp.time_
 29 omega   10.00  104.00   1.0000    1.0600
omega____ theta____ kappa____ phi______ frames
    -       36.2921   77.0000   60.0000 94

#__ type_ start__ end____ width___ exp.time_
 30 omega   10.00  104.00   1.0000    1.0600
omega____ theta____ kappa____ phi______ frames
    -       36.2921   77.0000 -120.0000 94

#__ type_ start__ end____ width___ exp.time_
 31 omega   20.00  104.00   1.0000    1.0600
omega____ theta____ kappa____ phi______ frames
    -       36.2921   57.0000  -90.0000 84
;
_diffrn_measurement_device 'four-circle diffractometer'
_diffrn_measurement_device_type 'New Gemini, Dual, Cu at zero, EosS2'
_diffrn_measurement_method '\w scans'
_diffrn_orient_matrix_UB_11 0.1182619000
_diffrn_orient_matrix_UB_12 -0.0202431000
_diffrn_orient_matrix_UB_13 -0.1364575000
_diffrn_orient_matrix_UB_21 0.0393852000
_diffrn_orient_matrix_UB_22 0.1384176000
_diffrn_orient_matrix_UB_23 -0.0026875000
_diffrn_orient_matrix_UB_31 0.1408646000
_diffrn_orient_matrix_UB_32 -0.0843017000
_diffrn_orient_matrix_UB_33 0.0539664000
_diffrn_radiation_monochromator graphite
_diffrn_radiation_probe x-ray
_diffrn_radiation_type CuK\a
_diffrn_radiation_wavelength 1.54184
_diffrn_reflns_av_R_equivalents 0.0373
_diffrn_reflns_av_unetI/netI 0.0288
_diffrn_reflns_Laue_measured_fraction_full 0.998
_diffrn_reflns_Laue_measured_fraction_max 0.978
_diffrn_reflns_limit_h_max 11
_diffrn_reflns_limit_h_min -7
_diffrn_reflns_limit_k_max 12
_diffrn_reflns_limit_k_min -12
_diffrn_reflns_limit_l_max 13
_diffrn_reflns_limit_l_min -13
_diffrn_reflns_number 10019
_diffrn_reflns_point_group_measured_fraction_full 0.998
_diffrn_reflns_point_group_measured_fraction_max 0.978
_diffrn_reflns_theta_full 67.684
_diffrn_reflns_theta_max 72.639
_diffrn_reflns_theta_min 4.212
_diffrn_source 'Enhance (Cu) X-ray Source'
_exptl_absorpt_coefficient_mu 1.711
_exptl_absorpt_correction_T_max 1.00000
_exptl_absorpt_correction_T_min 0.67133
_exptl_absorpt_correction_type multi-scan
_exptl_absorpt_process_details
;
CrysAlisPro, Agilent Technologies,
Version 1.171.37.35 (release 13-08-2014 CrysAlis171 .NET)
(compiled Aug 13 2014,18:06:01)
Empirical absorption correction using spherical harmonics,
 implemented in SCALE3 ABSPACK scaling algorithm.
;
_exptl_crystal_colour 'clear light colourless'
_exptl_crystal_colour_lustre clear
_exptl_crystal_colour_modifier light
_exptl_crystal_colour_primary colourless
_exptl_crystal_density_diffrn 1.262
_exptl_crystal_description plate
_exptl_crystal_F_000 368
_exptl_crystal_size_max 0.4
_exptl_crystal_size_mid 0.4
_exptl_crystal_size_min 0.2
_refine_diff_density_max 1.495
_refine_diff_density_min -0.513
_refine_diff_density_rms 0.086
_refine_ls_extinction_method none
_refine_ls_goodness_of_fit_ref 1.073
_refine_ls_hydrogen_treatment constr
_refine_ls_matrix_type full
_refine_ls_number_parameters 221
_refine_ls_number_reflns 3541
_refine_ls_number_restraints 14
_refine_ls_restrained_S_all 1.082
_refine_ls_R_factor_all 0.0880
_refine_ls_R_factor_gt 0.0837
_refine_ls_shift/su_max 0.000
_refine_ls_shift/su_mean 0.000
_refine_ls_structure_factor_coef Fsqd
_refine_ls_weighting_details 'w=1/[\s^2^(Fo^2^)+(0.1428P)^2^+0.6853P] where P=(Fo^2^+2Fc^2^)/3'
_refine_ls_weighting_scheme calc
_refine_ls_wR_factor_gt 0.2340
_refine_ls_wR_factor_ref 0.2403
_reflns_Friedel_coverage 0.000
_reflns_number_gt 3220
_reflns_number_total 3541
_reflns_threshold_expression 'I > 2\s(I)'
_cod_data_source_file c8cc03954b2.cif
_cod_data_source_block zxg-yan
_cod_depositor_comments 'Adding full bibliography for 7121947--7121948.cif.'
_cod_original_cell_volume 909.28(10)
_cod_database_code 7121947
_shelx_space_group_comment
;
The symmetry employed for this shelxl refinement is uniquely defined
by the following loop, which should always be used as a source of
symmetry information in preference to the above space-group names.
They are only intended as comments.
;
_reflns_odcompleteness_completeness 99.91
_reflns_odcompleteness_iscentric 1
_reflns_odcompleteness_theta 66.97
_olex2_refinement_description
;
1. Fixed Uiso
 At 1.2 times of:
  All C(H) groups, All C(H,H) groups, All N(H) groups
 At 1.5 times of:
  All C(H,H,H) groups
2. Rigid bond restraints
 C00J, C00L
 with sigma for 1-2 distances of 0.002 and sigma for 1-3 distances of 0.001
 C00N, C00O
 with sigma for 1-2 distances of 0.002 and sigma for 1-3 distances of 0.001
3. Uiso/Uaniso restraints and constraints
C00J \\sim C00L: within 2A with sigma of 0.007 and sigma for terminal atoms of
0.001
C00N \\sim C00O: within 2A with sigma of 0.007 and sigma for terminal atoms of
0.001
4.a Secondary CH2 refined with riding coordinates:
 C00O(H00U,H00V)
4.b Aromatic/amide H refined with riding coordinates:
 N004(H004), C00B(H00B), C00C(H00C), C00D(H00D), C00E(H00E), C00F(H00F),
 C00G(H00G), C00H(H00H), C00I(H00I)
4.c Idealised Me refined as rotating group:
 C00K(H00A,H00J,H00K), C00L(H00L,H00M,H00N), C00M(H00O,H00P,H00Q), C00N(H00R,
 H00S,H00T)
;
_shelx_shelxl_version_number 2014/7
_olex2_date_sample_data_collection 2016-06-22
_olex2_submission_special_instructions 'No special instructions were received'

loop_
_space_group_symop_operation_xyz
'x, y, z'
'-x, -y, -z'

loop_
_atom_site_label
_atom_site_type_symbol
_atom_site_fract_x
_atom_site_fract_y
_atom_site_fract_z
_atom_site_U_iso_or_equiv
_atom_site_adp_type
_atom_site_occupancy
_atom_site_site_symmetry_order
_atom_site_calc_flag
_atom_site_refinement_flags_posn
_atom_site_refinement_flags_adp
S001 S 0.98059(9) 0.69620(8) 0.45385(7) 0.0514(3) Uani 1 1 d . .
O002 O 0.5763(3) 0.4673(2) 0.6661(2) 0.0549(6) Uani 1 1 d . .
O003 O 1.0516(3) 0.6876(3) 0.1963(2) 0.0673(7) Uani 1 1 d . .
N004 N 0.6994(3) 0.6224(3) 0.6607(2) 0.0473(6) Uani 1 1 d . .
H004 H 0.7399 0.6052 0.5819 0.057 Uiso 1 1 calc R .
O005 O 0.5034(4) 0.5791(4) 0.8434(3) 0.0936(11) Uani 1 1 d . .
C006 C 0.7590(3) 0.7135(3) 0.6973(3) 0.0428(6) Uani 1 1 d . .
C007 C 0.8750(3) 0.8290(3) 0.3590(3) 0.0441(6) Uani 1 1 d . .
C008 C 0.8882(4) 0.7599(3) 0.6064(3) 0.0454(6) Uani 1 1 d . .
C009 C 0.5840(4) 0.5575(4) 0.7358(3) 0.0530(7) Uani 1 1 d . .
C00A C 0.9291(4) 0.8082(4) 0.2299(3) 0.0518(7) Uani 1 1 d . .
C00B C 0.6981(4) 0.7597(4) 0.8181(3) 0.0535(7) Uani 1 1 d . .
H00B H 0.6128 0.7302 0.8795 0.064 Uiso 1 1 calc R .
C00C C 0.7487(4) 0.9468(3) 0.4043(3) 0.0537(7) Uani 1 1 d . .
H00C H 0.7121 0.9602 0.4905 0.064 Uiso 1 1 calc R .
C00D C 0.9522(4) 0.8490(4) 0.6402(4) 0.0579(8) Uani 1 1 d . .
H00D H 1.0379 0.8791 0.5801 0.069 Uiso 1 1 calc R .
C00E C 0.8571(5) 0.9078(5) 0.1476(4) 0.0675(10) Uani 1 1 d . .
H00E H 0.8938 0.8956 0.0612 0.081 Uiso 1 1 calc R .
C00F C 0.7642(5) 0.8501(4) 0.8479(4) 0.0654(9) Uani 1 1 d . .
H00F H 0.7212 0.8816 0.9289 0.079 Uiso 1 1 calc R .
C00G C 0.7305(6) 1.0257(5) 0.1945(4) 0.0752(11) Uani 1 1 d . .
H00G H 0.6818 1.0922 0.1394 0.090 Uiso 1 1 calc R .
C00H C 0.8914(5) 0.8934(4) 0.7601(4) 0.0664(10) Uani 1 1 d . .
H00H H 0.9361 0.9524 0.7816 0.080 Uiso 1 1 calc R .
C00I C 0.6763(5) 1.0449(4) 0.3222(4) 0.0672(10) Uani 1 1 d . .
H00I H 0.5909 1.1240 0.3532 0.081 Uiso 1 1 calc R .
C00J C 0.4904(6) 0.3587(5) 0.7270(5) 0.0823(10) Uani 1 1 d . U
C00K C 1.1144(6) 0.6576(6) 0.0670(4) 0.0926(15) Uani 1 1 d . .
H00A H 1.1626 0.7298 0.0156 0.139 Uiso 1 1 calc GR .
H00J H 1.0274 0.6556 0.0393 0.139 Uiso 1 1 calc GR .
H00K H 1.1957 0.5671 0.0587 0.139 Uiso 1 1 calc GR .
C00L C 0.5816(6) 0.2502(5) 0.8265(5) 0.0866(10) Uani 1 1 d . U
H00L H 0.6974 0.2221 0.7852 0.130 Uiso 1 1 calc GR .
H00M H 0.5429 0.1677 0.8520 0.130 Uiso 1 1 calc GR .
H00N H 0.5575 0.2975 0.9002 0.130 Uiso 1 1 calc GR .
C00M C 0.5172(7) 0.2835(6) 0.6118(5) 0.1001(18) Uani 1 1 d . .
H00O H 0.4925 0.3529 0.5445 0.150 Uiso 1 1 calc GR .
H00P H 0.4469 0.2233 0.6361 0.150 Uiso 1 1 calc GR .
H00Q H 0.6289 0.2272 0.5830 0.150 Uiso 1 1 calc GR .
C00N C 0.2370(7) 0.5289(6) 0.7159(6) 0.0981(12) Uani 1 1 d . U
H00R H 0.2507 0.4931 0.6386 0.147 Uiso 1 1 calc GR .
H00S H 0.2846 0.6058 0.6957 0.147 Uiso 1 1 calc GR .
H00T H 0.1228 0.5621 0.7615 0.147 Uiso 1 1 calc GR .
C00O C 0.3190(6) 0.4141(6) 0.7961(6) 0.0952(12) Uani 1 1 d . U
H00U H 0.3079 0.4508 0.8732 0.114 Uiso 1 1 calc R .
H00V H 0.2673 0.3385 0.8203 0.114 Uiso 1 1 calc R .

loop_
_atom_site_aniso_label
_atom_site_aniso_U_11
_atom_site_aniso_U_22
_atom_site_aniso_U_33
_atom_site_aniso_U_23
_atom_site_aniso_U_13
_atom_site_aniso_U_12
S001 0.0459(5) 0.0476(5) 0.0481(5) -0.0010(3) -0.0051(3) -0.0098(3)
O002 0.0602(13) 0.0628(13) 0.0493(12) -0.0152(10) -0.0047(10) -0.0347(11)
O003 0.0675(15) 0.0771(17) 0.0512(13) -0.0168(12) -0.0062(11) -0.0200(13)
N004 0.0512(14) 0.0553(14) 0.0401(12) -0.0117(10) -0.0046(10) -0.0274(11)
O005 0.106(2) 0.128(3) 0.0603(16) -0.0437(17) 0.0239(15) -0.084(2)
C006 0.0440(14) 0.0409(14) 0.0470(15) -0.0027(11) -0.0168(12) -0.0146(11)
C007 0.0425(14) 0.0441(14) 0.0499(15) 0.0001(11) -0.0117(12) -0.0234(12)
C008 0.0460(15) 0.0421(14) 0.0491(15) 0.0013(11) -0.0161(12) -0.0156(12)
C009 0.0526(17) 0.0624(19) 0.0481(16) -0.0131(14) -0.0048(13) -0.0289(15)
C00A 0.0520(17) 0.0578(18) 0.0535(17) -0.0048(13) -0.0125(13) -0.0300(14)
C00B 0.0612(19) 0.0593(18) 0.0456(16) -0.0095(13) -0.0129(14) -0.0255(15)
C00C 0.0530(17) 0.0484(16) 0.0610(19) -0.0052(14) -0.0160(15) -0.0182(13)
C00D 0.0545(18) 0.0555(18) 0.071(2) 0.0025(15) -0.0203(16) -0.0289(15)
C00E 0.076(2) 0.088(3) 0.0537(19) 0.0043(18) -0.0259(18) -0.043(2)
C00F 0.083(3) 0.068(2) 0.061(2) -0.0149(17) -0.0283(19) -0.0292(19)
C00G 0.080(3) 0.074(3) 0.082(3) 0.017(2) -0.045(2) -0.028(2)
C00H 0.079(2) 0.062(2) 0.079(2) -0.0091(18) -0.034(2) -0.0352(18)
C00I 0.062(2) 0.057(2) 0.083(3) 0.0009(18) -0.0313(19) -0.0120(16)
C00J 0.086(2) 0.086(2) 0.082(2) -0.0172(17) -0.0047(17) -0.0503(19)
C00K 0.091(3) 0.116(4) 0.060(2) -0.031(2) -0.003(2) -0.027(3)
C00L 0.087(2) 0.088(2) 0.084(2) -0.0138(17) -0.0046(17) -0.0455(19)
C00M 0.128(4) 0.115(4) 0.080(3) -0.038(3) 0.006(3) -0.088(4)
C00N 0.085(2) 0.097(3) 0.112(3) -0.003(2) -0.028(2) -0.033(2)
C00O 0.084(2) 0.095(3) 0.111(3) -0.005(2) -0.029(2) -0.036(2)

loop_
_atom_type_symbol
_atom_type_description
_atom_type_scat_dispersion_real
_atom_type_scat_dispersion_imag
_atom_type_scat_source
C C 0.0181 0.0091 'International Tables Vol C Tables 4.2.6.8 and 6.1.1.4'
H H 0.0000 0.0000 'International Tables Vol C Tables 4.2.6.8 and 6.1.1.4'
N N 0.0311 0.0180 'International Tables Vol C Tables 4.2.6.8 and 6.1.1.4'
O O 0.0492 0.0322 'International Tables Vol C Tables 4.2.6.8 and 6.1.1.4'
S S 0.3331 0.5567 'International Tables Vol C Tables 4.2.6.8 and 6.1.1.4'

loop_
_geom_angle_atom_site_label_1
_geom_angle_atom_site_label_2
_geom_angle_atom_site_label_3
_geom_angle
C008 S001 C007 102.89(14)
C009 O002 C00J 120.9(3)
C00A O003 C00K 118.9(3)
C006 N004 H004 116.4
C009 N004 H004 116.4
C009 N004 C006 127.3(3)
N004 C006 C008 117.9(3)
C00B C006 N004 123.4(3)
C00B C006 C008 118.6(3)
C00A C007 S001 115.2(2)
C00C C007 S001 124.9(2)
C00C C007 C00A 119.9(3)
C006 C008 S001 121.1(2)
C00D C008 S001 119.3(2)
C00D C008 C006 119.5(3)
O002 C009 N004 107.7(3)
O005 C009 O002 126.5(3)
O005 C009 N004 125.8(3)
O003 C00A C007 115.0(3)
O003 C00A C00E 125.5(3)
C00E C00A C007 119.5(3)
C006 C00B H00B 119.9
C006 C00B C00F 120.2(3)
C00F C00B H00B 119.9
C007 C00C H00C 119.8
C007 C00C C00I 120.3(3)
C00I C00C H00C 119.8
C008 C00D H00D 119.4
C00H C00D C008 121.3(3)
C00H C00D H00D 119.4
C00A C00E H00E 120.1
C00G C00E C00A 119.9(4)
C00G C00E H00E 120.1
C00B C00F H00F 119.4
C00H C00F C00B 121.1(3)
C00H C00F H00F 119.4
C00E C00G H00G 119.8
C00I C00G C00E 120.4(3)
C00I C00G H00G 119.8
C00D C00H H00H 120.4
C00F C00H C00D 119.2(3)
C00F C00H H00H 120.4
C00C C00I H00I 120.0
C00G C00I C00C 120.0(4)
C00G C00I H00I 120.0
O002 C00J C00L 108.9(3)
O002 C00J C00M 101.5(3)
C00M C00J C00L 110.9(4)
C00O C00J O002 114.7(4)
C00O C00J C00L 108.4(4)
C00O C00J C00M 112.4(5)
O003 C00K H00A 109.5
O003 C00K H00J 109.5
O003 C00K H00K 109.5
H00A C00K H00J 109.5
H00A C00K H00K 109.5
H00J C00K H00K 109.5
C00J C00L H00L 109.5
C00J C00L H00M 109.5
C00J C00L H00N 109.5
H00L C00L H00M 109.5
H00L C00L H00N 109.5
H00M C00L H00N 109.5
C00J C00M H00O 109.5
C00J C00M H00P 109.5
C00J C00M H00Q 109.5
H00O C00M H00P 109.5
H00O C00M H00Q 109.5
H00P C00M H00Q 109.5
H00R C00N H00S 109.5
H00R C00N H00T 109.5
H00S C00N H00T 109.5
C00O C00N H00R 109.5
C00O C00N H00S 109.5
C00O C00N H00T 109.5
C00J C00O C00N 110.3(5)
C00J C00O H00U 109.6
C00J C00O H00V 109.6
C00N C00O H00U 109.6
C00N C00O H00V 109.6
H00U C00O H00V 108.1

loop_
_geom_bond_atom_site_label_1
_geom_bond_atom_site_label_2
_geom_bond_distance
S001 C007 1.779(3)
S001 C008 1.768(3)
O002 C009 1.345(4)
O002 C00J 1.474(5)
O003 C00A 1.357(4)
O003 C00K 1.417(5)
N004 H004 0.8600
N004 C006 1.395(4)
N004 C009 1.364(4)
O005 C009 1.193(4)
C006 C008 1.407(4)
C006 C00B 1.386(4)
C007 C00A 1.396(4)
C007 C00C 1.380(4)
C008 C00D 1.390(4)
C00A C00E 1.387(5)
C00B H00B 0.9300
C00B C00F 1.390(5)
C00C H00C 0.9300
C00C C00I 1.380(5)
C00D H00D 0.9300
C00D C00H 1.370(5)
C00E H00E 0.9300
C00E C00G 1.386(6)
C00F H00F 0.9300
C00F C00H 1.368(6)
C00G H00G 0.9300
C00G C00I 1.377(6)
C00H H00H 0.9300
C00I H00I 0.9300
C00J C00L 1.649(7)
C00J C00M 1.534(6)
C00J C00O 1.448(7)
C00K H00A 0.9600
C00K H00J 0.9600
C00K H00K 0.9600
C00L H00L 0.9600
C00L H00M 0.9600
C00L H00N 0.9600
C00M H00O 0.9600
C00M H00P 0.9600
C00M H00Q 0.9600
C00N H00R 0.9600
C00N H00S 0.9600
C00N H00T 0.9600
C00N C00O 1.484(7)
C00O H00U 0.9700
C00O H00V 0.9700
